data_7244137
loop_
_publ_author_name
'Park, Jiwon'
'Koo, Jin Young'
'Choi, Hee Cheul'

_publ_section_title
;
 The solvent influenced coordination variation of flexible ligands to
 Y(iii) towards MOF structural diversity
;
_journal_issue 4
_journal_name_full CrystEngComm
_journal_page_first 846
_journal_page_last 853
_journal_paper_doi 10.1039/D1CE01429C
_journal_volume 24
_journal_year 2022
_chemical_formula_sum 'C10 H16 N3 O9 Y'
_chemical_formula_weight 411.17
_space_group_crystal_system monoclinic
_space_group_IT_number 14
_space_group_name_Hall '-P 2ybc'
_space_group_name_H-M_alt 'P 1 21/c 1'
_atom_sites_solution_hydrogens geom
_audit_creation_method SHELXL-2017/1
_audit_update_record
;
2021-09-27 deposited with the CCDC.	2021-12-20 downloaded from the CCDC.
;
_cell_angle_alpha 90
_cell_angle_beta 111.93(3)
_cell_angle_gamma 90
_cell_formula_units_Z 4
_cell_length_a 12.470(3)
_cell_length_b 10.334(2)
_cell_length_c 13.219(3)
_cell_measurement_reflns_used 12980
_cell_measurement_temperature 100(2)
_cell_measurement_theta_max 33.749
_cell_measurement_theta_min 0.458
_cell_volume 1580.2(7)
_computing_cell_refinement 'HKL3000sm (Otwinowski & Minor, 1997)'
_computing_data_collection 'PAL BL2D-SMDC Program (Shin et. al, 2016)'
_computing_data_reduction 'HKL3000sm (Otwinowski & Minor, 1997)'
_computing_structure_refinement 'SHELXL-2017/1 (Sheldrick, 2017)'
_computing_structure_solution 'SHELXT 2018/2 (Sheldrick, 2018)'
_diffrn_ambient_temperature 100(2)
_diffrn_measured_fraction_theta_full 0.994
_diffrn_measured_fraction_theta_max 0.843
_diffrn_measurement_device_type 'Rayonix MX225HS CCD area detector'
_diffrn_measurement_method 'omega scan'
_diffrn_radiation_type synchrotron
_diffrn_radiation_wavelength 0.800
_diffrn_reflns_av_R_equivalents 0.0289
_diffrn_reflns_av_unetI/netI 0.0444
_diffrn_reflns_Laue_measured_fraction_full 0.994
_diffrn_reflns_Laue_measured_fraction_max 0.843
_diffrn_reflns_limit_h_max 17
_diffrn_reflns_limit_h_min -17
_diffrn_reflns_limit_k_max 14
_diffrn_reflns_limit_k_min -14
_diffrn_reflns_limit_l_max 17
_diffrn_reflns_limit_l_min -17
_diffrn_reflns_number 6616
_diffrn_reflns_point_group_measured_fraction_full 0.994
_diffrn_reflns_point_group_measured_fraction_max 0.843
_diffrn_reflns_theta_full 28.685
_diffrn_reflns_theta_max 33.536
_diffrn_reflns_theta_min 1.982
_diffrn_source 'PLSII 2D bending magnet'
_exptl_absorpt_coefficient_mu 0.926
_exptl_absorpt_correction_T_max 1.000
_exptl_absorpt_correction_T_min 0.558
_exptl_absorpt_correction_type empirical
_exptl_absorpt_process_details 'HKL3000sm Scalepack(Otwinowski et.al,2003)'
_exptl_crystal_colour colorless
_exptl_crystal_density_diffrn 1.728
_exptl_crystal_description plate
_exptl_crystal_F_000 832
_exptl_crystal_size_max 0.054
_exptl_crystal_size_mid 0.025
_exptl_crystal_size_min 0.021
_refine_diff_density_max 1.424
_refine_diff_density_min -2.006
_refine_diff_density_rms 0.202
_refine_ls_extinction_coef 0.026(2)
_refine_ls_extinction_expression Fc^*^=kFc[1+0.001xFc^2^\l^3^/sin(2\q)]^-1/4^
_refine_ls_extinction_method 'SHELXL-2017/1 (Sheldrick 2017)'
_refine_ls_goodness_of_fit_ref 1.089
_refine_ls_hydrogen_treatment constr
_refine_ls_matrix_type full
_refine_ls_number_parameters 213
_refine_ls_number_reflns 3678
_refine_ls_number_restraints 0
_refine_ls_restrained_S_all 1.089
_refine_ls_R_factor_all 0.0621
_refine_ls_R_factor_gt 0.0570
_refine_ls_shift/su_max 0.001
_refine_ls_shift/su_mean 0.000
_refine_ls_structure_factor_coef Fsqd
_refine_ls_weighting_details 'w=1/[\s^2^(Fo^2^)+(0.1219P)^2^] where P=(Fo^2^+2Fc^2^)/3'
_refine_ls_weighting_scheme calc
_refine_ls_wR_factor_gt 0.1544
_refine_ls_wR_factor_ref 0.1583
_reflns_Friedel_coverage 0.000
_reflns_number_gt 3277
_reflns_number_total 3678
_reflns_threshold_expression 'I > 2\s(I)'
_cod_data_source_file d1ce01429c2.cif
_cod_data_source_block Yfum_NO3
_cod_depositor_comments 'Adding full bibliography for 7244137--7244142.cif.'
_cod_original_cell_volume 1580.2(6)
_cod_original_sg_symbol_H-M 'P 21/c'
_cod_database_code 7244137
_shelx_shelxl_version_number 2017/1
_shelx_space_group_comment
;
The symmetry employed for this shelxl refinement is uniquely defined
by the following loop, which should always be used as a source of
symmetry information in preference to the above space-group names.
They are only intended as comments.
;
_shelx_estimated_absorpt_t_min 0.952
_shelx_estimated_absorpt_t_max 0.981

loop_
_space_group_symop_operation_xyz
'x, y, z'
'-x, y+1/2, -z+1/2'
'-x, -y, -z'
'x, -y-1/2, z-1/2'

loop_
_atom_site_label
_atom_site_type_symbol
_atom_site_fract_x
_atom_site_fract_y
_atom_site_fract_z
_atom_site_U_iso_or_equiv
_atom_site_adp_type
_atom_site_occupancy
_atom_site_site_symmetry_order
_atom_site_calc_flag
_atom_site_refinement_flags_posn
_atom_site_refinement_flags_adp
_atom_site_refinement_flags_occupancy
_atom_site_disorder_assembly
_atom_site_disorder_group
Y1 Y 0.34000(2) 0.93785(3) 0.42154(2) 0.01622(17) Uani 1 1 d . . . . .
O1A O 0.52709(17) 0.8802(2) 0.45303(17) 0.0200(5) Uani 1 1 d . . . . .
O2A O 0.71566(18) 0.8788(2) 0.50018(17) 0.0210(5) Uani 1 1 d . . . . .
O3A O 0.40675(18) 0.6193(2) 0.10378(17) 0.0209(5) Uani 1 1 d . . . . .
O4A O 0.5975(2) 0.5783(2) 0.1829(2) 0.0246(5) Uani 1 1 d . . . . .
C1A C 0.6169(2) 0.8368(3) 0.4411(2) 0.0175(6) Uani 1 1 d . . . . .
C2A C 0.6078(3) 0.7413(3) 0.3543(2) 0.0215(6) Uani 1 1 d . . . . .
H2A H 0.675335 0.695266 0.358556 0.026 Uiso 1 1 calc R U . . .
C3A C 0.5105(3) 0.7173(3) 0.2715(2) 0.0213(6) Uani 1 1 d . . . . .
H3A H 0.441206 0.756485 0.270702 0.026 Uiso 1 1 calc R U . . .
C4A C 0.5049(3) 0.6305(3) 0.1786(2) 0.0209(6) Uani 1 1 d . . . . .
O1B O 0.1698(2) 1.0343(2) 0.26842(19) 0.0247(5) Uani 1 1 d . . . . .
O2B O 0.2475(2) 0.8603(2) 0.23620(19) 0.0273(5) Uani 1 1 d . . . . .
O3B O 0.1137(3) 0.9602(3) 0.1024(2) 0.0374(6) Uani 1 1 d . . . . .
N1B N 0.1753(2) 0.9529(3) 0.1991(2) 0.0229(6) Uani 1 1 d . . . . .
O1SA O 0.34207(17) 0.7062(2) 0.41825(16) 0.0247(5) Uani 1 1 d . . . . .
C1SA C 0.2689(3) 0.6249(3) 0.4189(3) 0.0251(7) Uani 1 1 d . . . . .
H1SA H 0.207941 0.653673 0.440001 0.030 Uiso 1 1 calc R U . . .
N1SA N 0.2692(3) 0.5017(3) 0.3924(2) 0.0275(6) Uani 1 1 d . . . . .
C2SA C 0.3592(5) 0.4485(4) 0.3591(5) 0.0554(15) Uani 1 1 d . . . . .
H2SA H 0.391266 0.370356 0.401643 0.083 Uiso 1 1 calc R U . . .
H2SB H 0.420673 0.512771 0.372017 0.083 Uiso 1 1 calc R U . . .
H2SC H 0.326131 0.426704 0.281398 0.083 Uiso 1 1 calc R U . . .
C3SA C 0.1740(4) 0.4163(4) 0.3869(3) 0.0317(8) Uani 1 1 d . . . . .
H3SA H 0.205014 0.335965 0.426406 0.048 Uiso 1 1 calc R U . . .
H3SB H 0.127729 0.396239 0.310511 0.048 Uiso 1 1 calc R U . . .
H3SC H 0.125179 0.459303 0.420159 0.048 Uiso 1 1 calc R U . . .
O1SB O 0.17051(18) 0.8751(2) 0.44606(18) 0.0223(5) Uani 1 1 d . . . . .
C1SB C 0.1483(3) 0.8798(3) 0.5306(3) 0.0213(6) Uani 1 1 d . . . . .
H1SB H 0.206793 0.910824 0.595525 0.026 Uiso 1 1 calc R U . . .
N1SB N 0.0486(2) 0.8445(3) 0.5353(2) 0.0221(5) Uani 1 1 d . . . . .
C2SB C 0.0297(3) 0.8495(4) 0.6375(3) 0.0291(7) Uani 1 1 d . . . . .
H2SD H -0.040954 0.898484 0.626868 0.044 Uiso 1 1 calc R U . . .
H2SE H 0.095679 0.892042 0.693309 0.044 Uiso 1 1 calc R U . . .
H2SF H 0.021790 0.761351 0.661172 0.044 Uiso 1 1 calc R U . . .
C3SB C -0.0427(3) 0.7892(4) 0.4409(3) 0.0285(7) Uani 1 1 d . . . . .
H3SD H -0.117169 0.827062 0.434008 0.043 Uiso 1 1 calc R U . . .
H3SE H -0.045299 0.695258 0.450173 0.043 Uiso 1 1 calc R U . . .
H3SF H -0.027155 0.807898 0.375016 0.043 Uiso 1 1 calc R U . . .

loop_
_atom_site_aniso_label
_atom_site_aniso_U_11
_atom_site_aniso_U_22
_atom_site_aniso_U_33
_atom_site_aniso_U_23
_atom_site_aniso_U_13
_atom_site_aniso_U_12
Y1 0.0147(2) 0.0239(2) 0.0154(2) -0.00031(8) 0.01176(16) -0.00044(9)
O1A 0.0182(10) 0.0266(11) 0.0220(10) -0.0021(8) 0.0151(9) 0.0002(8)
O2A 0.0161(10) 0.0301(12) 0.0195(10) -0.0025(9) 0.0099(8) -0.0004(9)
O3A 0.0165(10) 0.0312(12) 0.0190(10) -0.0028(9) 0.0112(9) -0.0005(9)
O4A 0.0189(12) 0.0371(13) 0.0206(11) -0.0068(9) 0.0104(10) 0.0042(9)
C1A 0.0159(13) 0.0255(14) 0.0162(13) -0.0007(10) 0.0120(11) 0.0008(11)
C2A 0.0214(15) 0.0279(15) 0.0212(14) -0.0013(12) 0.0149(12) 0.0030(12)
C3A 0.0190(14) 0.0302(15) 0.0212(13) -0.0021(12) 0.0149(12) 0.0005(12)
C4A 0.0202(14) 0.0289(15) 0.0201(14) -0.0002(12) 0.0151(12) 0.0008(12)
O1B 0.0212(12) 0.0369(12) 0.0199(11) -0.0009(10) 0.0123(10) 0.0014(10)
O2B 0.0278(12) 0.0303(12) 0.0242(11) -0.0031(9) 0.0101(10) 0.0017(10)
O3B 0.0423(17) 0.0402(14) 0.0229(12) 0.0005(11) 0.0045(12) 0.0030(12)
N1B 0.0204(14) 0.0312(14) 0.0160(12) 0.0015(10) 0.0056(11) -0.0009(10)
O1SA 0.0263(13) 0.0282(12) 0.0255(12) -0.0007(8) 0.0165(11) -0.0024(8)
C1SA 0.0254(16) 0.0290(16) 0.0271(15) -0.0006(13) 0.0170(13) -0.0009(13)
N1SA 0.0338(16) 0.0270(14) 0.0320(14) 0.0000(11) 0.0240(13) -0.0012(12)
C2SA 0.070(3) 0.036(2) 0.096(4) -0.004(2) 0.072(4) 0.0004(19)
C3SA 0.033(2) 0.0301(17) 0.0346(19) 0.0013(14) 0.0150(16) -0.0060(15)
O1SB 0.0196(10) 0.0294(11) 0.0248(11) -0.0005(9) 0.0162(9) -0.0014(9)
C1SB 0.0177(14) 0.0262(15) 0.0245(15) -0.0015(12) 0.0131(12) -0.0015(12)
N1SB 0.0176(12) 0.0300(13) 0.0248(13) 0.0022(10) 0.0151(11) 0.0002(10)
C2SB 0.0302(17) 0.0388(18) 0.0293(17) -0.0013(14) 0.0236(15) 0.0014(14)
C3SB 0.0194(15) 0.0420(18) 0.0280(16) -0.0005(14) 0.0132(13) -0.0056(14)

loop_
_atom_type_symbol
_atom_type_description
_atom_type_scat_dispersion_real
_atom_type_scat_dispersion_imag
_atom_type_scat_source
C C 0.0047 0.0022 'International Tables Vol C Tables 4.2.6.8 and 6.1.1.4'
H H 0.0000 0.0000 'International Tables Vol C Tables 4.2.6.8 and 6.1.1.4'
N N 0.0089 0.0045 'International Tables Vol C Tables 4.2.6.8 and 6.1.1.4'
O O 0.0150 0.0081 'International Tables Vol C Tables 4.2.6.8 and 6.1.1.4'
Y Y -1.9820 0.6376 'International Tables Vol C Tables 4.2.6.8 and 6.1.1.4'

loop_
_geom_angle_atom_site_label_1
_geom_angle_atom_site_label_2
_geom_angle_atom_site_label_3
_geom_angle
_geom_angle_site_symmetry_1
_geom_angle_site_symmetry_3
_geom_angle_publ_flag
O1A Y1 O3A 78.36(8) . 4_576 ?
O1A Y1 O4A 74.11(8) . 2_655 ?
O3A Y1 O4A 134.97(8) 4_576 2_655 ?
O1A Y1 O1SB 144.29(8) . . ?
O3A Y1 O1SB 77.16(8) 4_576 . ?
O4A Y1 O1SB 140.57(8) 2_655 . ?
O1A Y1 O2A 124.74(7) . 3_676 ?
O3A Y1 O2A 78.50(8) 4_576 3_676 ?
O4A Y1 O2A 88.74(8) 2_655 3_676 ?
O1SB Y1 O2A 74.71(7) . 3_676 ?
O1A Y1 O1SA 74.11(7) . . ?
O3A Y1 O1SA 76.20(8) 4_576 . ?
O4A Y1 O1SA 127.16(8) 2_655 . ?
O1SB Y1 O1SA 75.07(7) . . ?
O2A Y1 O1SA 144.06(7) 3_676 . ?
O1A Y1 O2B 99.54(8) . . ?
O3A Y1 O2B 145.04(9) 4_576 . ?
O4A Y1 O2B 75.22(9) 2_655 . ?
O1SB Y1 O2B 86.28(8) . . ?
O2A Y1 O2B 126.62(8) 3_676 . ?
O1SA Y1 O2B 69.82(8) . . ?
O1A Y1 O1B 137.90(8) . . ?
O3A Y1 O1B 143.42(7) 4_576 . ?
O4A Y1 O1B 69.29(8) 2_655 . ?
O1SB Y1 O1B 71.89(8) . . ?
O2A Y1 O1B 74.97(8) 3_676 . ?
O1SA Y1 O1B 113.02(8) . . ?
O2B Y1 O1B 51.68(8) . . ?
O1A Y1 O1A 73.33(8) . 3_676 ?
O3A Y1 O1A 68.31(8) 4_576 3_676 ?
O4A Y1 O1A 70.01(8) 2_655 3_676 ?
O1SB Y1 O1A 119.77(7) . 3_676 ?
O2A Y1 O1A 51.52(7) 3_676 3_676 ?
O1SA Y1 O1A 135.59(7) . 3_676 ?
O2B Y1 O1A 145.15(8) . 3_676 ?
O1B Y1 O1A 111.39(7) . 3_676 ?
O1A Y1 C1A 99.09(8) . 3_676 ?
O3A Y1 C1A 68.87(8) 4_576 3_676 ?
O4A Y1 C1A 81.06(8) 2_655 3_676 ?
O1SB Y1 C1A 95.87(8) . 3_676 ?
O2A Y1 C1A 25.67(8) 3_676 3_676 ?
O1SA Y1 C1A 145.06(7) . 3_676 ?
O2B Y1 C1A 144.34(8) . 3_676 ?
O1B Y1 C1A 95.14(8) . 3_676 ?
O1A Y1 C1A 26.15(7) 3_676 3_676 ?
O1A Y1 N1B 119.13(8) . . ?
O3A Y1 N1B 156.18(8) 4_576 . ?
O4A Y1 N1B 68.40(8) 2_655 . ?
O1SB Y1 N1B 79.70(8) . . ?
O2A Y1 N1B 100.79(8) 3_676 . ?
O1SA Y1 N1B 92.50(7) . . ?
O2B Y1 N1B 25.95(8) . . ?
O1B Y1 N1B 25.85(8) . . ?
O1A Y1 N1B 129.82(7) 3_676 . ?
C1A Y1 N1B 119.48(8) 3_676 . ?
O1A Y1 Y1 39.70(5) . 3_676 ?
O3A Y1 Y1 68.71(6) 4_576 3_676 ?
O4A Y1 Y1 67.28(6) 2_655 3_676 ?
O1SB Y1 Y1 143.18(6) . 3_676 ?
O2A Y1 Y1 85.10(5) 3_676 3_676 ?
O1SA Y1 Y1 108.55(5) . 3_676 ?
O2B Y1 Y1 130.02(6) . 3_676 ?
O1B Y1 Y1 132.23(6) . 3_676 ?
O1A Y1 Y1 33.63(4) 3_676 3_676 ?
C1A Y1 Y1 59.52(6) 3_676 3_676 ?
N1B Y1 Y1 135.11(6) . 3_676 ?
C1A O1A Y1 162.8(2) . . ?
C1A O1A Y1 87.34(17) . 3_676 ?
Y1 O1A Y1 106.67(8) . 3_676 ?
C1A O2A Y1 99.56(17) . 3_676 ?
C4A O3A Y1 135.06(18) . 4_575 ?
C4A O4A Y1 138.2(2) . 2_645 ?
O2A C1A O1A 120.3(3) . . ?
O2A C1A C2A 118.7(2) . . ?
O1A C1A C2A 121.0(3) . . ?
O2A C1A Y1 54.77(14) . 3_676 ?
O1A C1A Y1 66.51(15) . 3_676 ?
C2A C1A Y1 165.4(2) . 3_676 ?
C3A C2A C1A 123.1(3) . . ?
C2A C3A C4A 122.5(3) . . ?
O4A C4A O3A 127.1(3) . . ?
O4A C4A C3A 117.3(3) . . ?
O3A C4A C3A 115.6(3) . . ?
N1B O1B Y1 93.53(18) . . ?
N1B O2B Y1 98.12(17) . . ?
O3B N1B O1B 122.2(3) . . ?
O3B N1B O2B 121.6(3) . . ?
O1B N1B O2B 116.1(3) . . ?
O3B N1B Y1 174.5(2) . . ?
O1B N1B Y1 60.62(15) . . ?
O2B N1B Y1 55.93(15) . . ?
C1SA O1SA Y1 131.5(2) . . ?
O1SA C1SA N1SA 125.1(3) . . ?
C1SA N1SA C2SA 121.4(3) . . ?
C1SA N1SA C3SA 120.9(3) . . ?
C2SA N1SA C3SA 117.5(3) . . ?
C1SB O1SB Y1 128.7(2) . . ?
O1SB C1SB N1SB 124.0(3) . . ?
C1SB N1SB C3SB 121.2(3) . . ?
C1SB N1SB C2SB 121.0(3) . . ?
C3SB N1SB C2SB 117.6(3) . . ?

loop_
_geom_bond_atom_site_label_1
_geom_bond_atom_site_label_2
_geom_bond_distance
_geom_bond_site_symmetry_2
_geom_bond_publ_flag
Y1 O1A 2.290(2) . ?
Y1 O3A 2.312(2) 4_576 ?
Y1 O4A 2.329(2) 2_655 ?
Y1 O1SB 2.346(2) . ?
Y1 O2A 2.383(2) 3_676 ?
Y1 O1SA 2.395(3) . ?
Y1 O2B 2.422(2) . ?
Y1 O1B 2.527(3) . ?
Y1 O1A 2.641(2) 3_676 ?
Y1 C1A 2.877(3) 3_676 ?
Y1 N1B 2.894(3) . ?
Y1 Y1 3.9614(13) 3_676 ?
O1A C1A 1.269(3) . ?
O2A C1A 1.264(4) . ?
O3A C4A 1.259(4) . ?
O4A C4A 1.256(4) . ?
C1A C2A 1.486(4) . ?
C2A C3A 1.319(4) . ?
C3A C4A 1.502(4) . ?
O1B N1B 1.264(4) . ?
O2B N1B 1.279(4) . ?
O3B N1B 1.223(4) . ?
O1SA C1SA 1.242(4) . ?
C1SA N1SA 1.322(5) . ?
N1SA C2SA 1.457(5) . ?
N1SA C3SA 1.459(5) . ?
O1SB C1SB 1.249(4) . ?
C1SB N1SB 1.320(4) . ?
N1SB C3SB 1.456(4) . ?
N1SB C2SB 1.456(4) . ?
